data_4033661
loop_
_publ_author_name
'Crumbie, Robyn L.'
'Chalmers, Gareth'
'Bhadbhade, Mohan'
'Griffith, Renate'

_publ_section_title
;
 Exploration of the Differences Between Amine and Thiolate Addition to
 Acetylenedicarboxylates.
;
_journal_name_full 'The Journal of organic chemistry'
_journal_paper_doi 10.1021/acs.joc.9b01392
_journal_year 2019
_chemical_formula_moiety 'C11 H13 O2 S'
_chemical_formula_sum 'C11 H13 O2 S'
_chemical_formula_weight 209.27
_space_group_crystal_system monoclinic
_space_group_IT_number 14
_space_group_name_Hall '-P 2ybc'
_space_group_name_H-M_alt 'P 1 21/c 1'
_symmetry_space_group_name_Hall '-P 2ybc'
_symmetry_space_group_name_H-M 'P 1 21/c 1'
_atom_sites_solution_hydrogens geom
_audit_creation_date 2014-11-24
_audit_creation_method
;
Olex2 1.2
(compiled 2014.11.21 svn.r3092 for OlexSys, GUI svn.r4949)
;
_cell_angle_alpha 90
_cell_angle_beta 100.021(4)
_cell_angle_gamma 90
_cell_formula_units_Z 4
_cell_length_a 11.9821(8)
_cell_length_b 14.3947(12)
_cell_length_c 6.1287(4)
_cell_measurement_reflns_used 2426
_cell_measurement_temperature 150(2)
_cell_measurement_theta_max 28.808
_cell_measurement_theta_min 2.830
_cell_volume 1040.94(13)
_computing_cell_refinement 'SAINT v7.46A (Bruker, 2008)'
_computing_data_reduction 'SAINT v7.46A (Bruker, 2008)'
_computing_molecular_graphics 'Olex2 (Dolomanov et al., 2009)'
_computing_publication_material 'Olex2 (Dolomanov et al., 2009)'
_computing_structure_refinement 'XL (Sheldrick, 2008)'
_diffrn_ambient_temperature 149.98
_diffrn_measured_fraction_theta_full 0.993
_diffrn_measured_fraction_theta_max 0.959
_diffrn_measurement_device_type 'CCD area detector'
_diffrn_measurement_method 'phi and omega scans'
_diffrn_radiation_monochromator graphite
_diffrn_radiation_type MoK\a
_diffrn_radiation_wavelength 0.71073
_diffrn_reflns_av_R_equivalents 0.0446
_diffrn_reflns_av_unetI/netI 0.0551
_diffrn_reflns_Laue_measured_fraction_full 0.993
_diffrn_reflns_Laue_measured_fraction_max 0.959
_diffrn_reflns_limit_h_max 14
_diffrn_reflns_limit_h_min -17
_diffrn_reflns_limit_k_max 20
_diffrn_reflns_limit_k_min -20
_diffrn_reflns_limit_l_max 8
_diffrn_reflns_limit_l_min -7
_diffrn_reflns_number 9823
_diffrn_reflns_point_group_measured_fraction_full 0.993
_diffrn_reflns_point_group_measured_fraction_max 0.959
_diffrn_reflns_theta_full 26.000
_diffrn_reflns_theta_max 30.522
_diffrn_reflns_theta_min 3.453
_exptl_absorpt_coefficient_mu 0.281
_exptl_absorpt_correction_T_max 0.7461
_exptl_absorpt_correction_T_min 0.6592
_exptl_absorpt_correction_type multi-scan
_exptl_absorpt_process_details
;
SADABS-2007/4 (Bruker,2007/4) was used for absorption correction.
wR2(int) was 0.0604 before and 0.0505 after correction.
The Ratio of minimum to maximum transmission is 0.8835.
The \l/2 correction factor is 0.0015.
;
_exptl_crystal_colour colourless
_exptl_crystal_colour_primary colourless
_exptl_crystal_density_diffrn 1.335
_exptl_crystal_description block
_exptl_crystal_F_000 444
_exptl_crystal_size_max 0.251
_exptl_crystal_size_mid 0.208
_exptl_crystal_size_min 0.154
_refine_diff_density_max 0.601
_refine_diff_density_min -0.303
_refine_diff_density_rms 0.062
_refine_ls_extinction_method none
_refine_ls_goodness_of_fit_ref 1.046
_refine_ls_hydrogen_treatment constr
_refine_ls_matrix_type full
_refine_ls_number_parameters 129
_refine_ls_number_reflns 3057
_refine_ls_number_restraints 0
_refine_ls_restrained_S_all 1.046
_refine_ls_R_factor_all 0.0709
_refine_ls_R_factor_gt 0.0437
_refine_ls_shift/su_max 0.001
_refine_ls_shift/su_mean 0.000
_refine_ls_structure_factor_coef Fsqd
_refine_ls_weighting_details 'w=1/[\s^2^(Fo^2^)+(0.0527P)^2^+0.1622P] where P=(Fo^2^+2Fc^2^)/3'
_refine_ls_weighting_scheme calc
_refine_ls_wR_factor_gt 0.1048
_refine_ls_wR_factor_ref 0.1143
_reflns_Friedel_coverage 0.000
_reflns_number_gt 2189
_reflns_number_total 3057
_reflns_threshold_expression 'I > 2\s(I)'
_cod_data_source_file jo9b01392_si_002.cif
_cod_data_source_block renet2_p21byc
_cod_database_code 4033661
_shelxl_version_number 2014-3
_shelx_space_group_comment
;
The symmetry employed for this shelxl refinement is uniquely defined
by the following loop, which should always be used as a source of
symmetry information in preference to the above space-group names.
They are only intended as comments.
;
_olex2_refinement_description
;
1. Fixed Uiso
 At 1.2 times of:
  All C(H) groups, All C(H,H) groups
 At 1.5 times of:
  All C(H,H,H) groups
2.a Ternary CH refined with riding coordinates:
 C1A(H1A)
2.b Secondary CH2 refined with riding coordinates:
 C3A(H3AA,H3AB)
2.c Aromatic/amide H refined with riding coordinates:
 C5C(H5C), C6C(H6C), C2C(H2C), C3C(H3C)
2.d Idealised Me refined as rotating group:
 C4A(H4AA,H4AB,H4AC), C7C(H7CA,H7CB,H7CC)
;
_olex2_submission_special_instructions 'No special instructions were received'

loop_
_space_group_symop_operation_xyz
'x, y, z'
'-x, y+1/2, -z+1/2'
'-x, -y, -z'
'x, -y-1/2, z-1/2'

loop_
_atom_site_label
_atom_site_type_symbol
_atom_site_fract_x
_atom_site_fract_y
_atom_site_fract_z
_atom_site_U_iso_or_equiv
_atom_site_adp_type
_atom_site_occupancy
_atom_site_site_symmetry_order
_atom_site_calc_flag
_atom_site_refinement_flags_posn
S1C S 0.59123(4) 0.11872(3) 0.18849(7) 0.02248(13) Uani 1 1 d .
O2A O 0.67034(11) -0.10616(9) 0.12656(19) 0.0264(3) Uani 1 1 d .
C1C C 0.70891(14) 0.11601(11) 0.0476(3) 0.0199(3) Uani 1 1 d .
O1A O 0.58670(10) -0.09024(9) 0.42678(19) 0.0240(3) Uani 1 1 d .
C1A C 0.52081(14) 0.00629(11) 0.1241(3) 0.0187(3) Uani 1 1 d .
H1A H 0.4533 0.0040 0.1997 0.022 Uiso 1 1 calc R
C5C C 0.79572(16) 0.16009(12) -0.2632(3) 0.0245(4) Uani 1 1 d .
H5C H 0.7884 0.1845 -0.4090 0.029 Uiso 1 1 calc R
C2A C 0.60090(14) -0.07004(12) 0.2196(3) 0.0198(3) Uani 1 1 d .
C6C C 0.69991(15) 0.15171(12) -0.1664(3) 0.0228(4) Uani 1 1 d .
H6C H 0.6281 0.1703 -0.2458 0.027 Uiso 1 1 calc R
C4A C 0.77323(17) -0.11641(16) 0.6504(3) 0.0343(5) Uani 1 1 d .
H4AA H 0.8133 -0.0945 0.5338 0.051 Uiso 1 1 calc GR
H4AB H 0.8196 -0.1630 0.7412 0.051 Uiso 1 1 calc GR
H4AC H 0.7593 -0.0639 0.7439 0.051 Uiso 1 1 calc GR
C3A C 0.66226(16) -0.15900(13) 0.5469(3) 0.0289(4) Uani 1 1 d .
H3AA H 0.6762 -0.2090 0.4440 0.035 Uiso 1 1 calc R
H3AB H 0.6257 -0.1872 0.6640 0.035 Uiso 1 1 calc R
C2C C 0.81503(15) 0.08773(12) 0.1592(3) 0.0235(4) Uani 1 1 d .
H2C H 0.8221 0.0623 0.3040 0.028 Uiso 1 1 calc R
C7C C 1.00566(18) 0.14481(16) -0.2582(3) 0.0376(5) Uani 1 1 d .
H7CA H 1.0014 0.1016 -0.3828 0.056 Uiso 1 1 calc GR
H7CB H 1.0737 0.1315 -0.1487 0.056 Uiso 1 1 calc GR
H7CC H 1.0093 0.2087 -0.3118 0.056 Uiso 1 1 calc GR
C4C C 0.90222(15) 0.13363(13) -0.1524(3) 0.0240(4) Uani 1 1 d .
C3C C 0.91029(15) 0.09650(13) 0.0604(3) 0.0254(4) Uani 1 1 d .
H3C H 0.9820 0.0770 0.1385 0.030 Uiso 1 1 calc R

loop_
_atom_site_aniso_label
_atom_site_aniso_U_11
_atom_site_aniso_U_22
_atom_site_aniso_U_33
_atom_site_aniso_U_23
_atom_site_aniso_U_13
_atom_site_aniso_U_12
S1C 0.0214(2) 0.0214(2) 0.0244(2) -0.00639(16) 0.00307(15) -0.00220(17)
O2A 0.0269(7) 0.0311(7) 0.0213(6) -0.0012(5) 0.0048(5) 0.0071(5)
C1C 0.0209(8) 0.0180(8) 0.0202(8) -0.0030(6) 0.0014(6) -0.0023(6)
O1A 0.0248(6) 0.0298(7) 0.0171(6) 0.0067(5) 0.0028(5) 0.0056(5)
C1A 0.0177(8) 0.0209(8) 0.0173(7) 0.0001(6) 0.0025(6) -0.0002(6)
C5C 0.0338(10) 0.0215(8) 0.0173(8) 0.0012(6) 0.0016(7) 0.0000(7)
C2A 0.0194(8) 0.0218(8) 0.0173(7) -0.0003(6) 0.0005(6) -0.0008(7)
C6C 0.0248(9) 0.0205(8) 0.0210(8) -0.0012(6) -0.0019(7) 0.0018(7)
C4A 0.0278(10) 0.0482(13) 0.0252(9) 0.0037(8) -0.0002(8) 0.0060(9)
C3A 0.0331(10) 0.0290(10) 0.0225(8) 0.0080(7) -0.0004(7) 0.0068(8)
C2C 0.0253(9) 0.0255(9) 0.0180(8) 0.0012(6) -0.0008(7) -0.0009(7)
C7C 0.0318(11) 0.0456(12) 0.0372(11) 0.0078(9) 0.0110(9) 0.0014(10)
C4C 0.0261(9) 0.0233(9) 0.0230(8) -0.0002(6) 0.0053(7) -0.0011(7)
C3C 0.0211(9) 0.0299(10) 0.0231(8) 0.0011(7) -0.0017(7) 0.0009(7)

loop_
_atom_type_symbol
_atom_type_description
_atom_type_scat_dispersion_real
_atom_type_scat_dispersion_imag
_atom_type_scat_source
C C 0.0033 0.0016 'International Tables Vol C Tables 4.2.6.8 and 6.1.1.4'
H H 0.0000 0.0000 'International Tables Vol C Tables 4.2.6.8 and 6.1.1.4'
O O 0.0106 0.0060 'International Tables Vol C Tables 4.2.6.8 and 6.1.1.4'
S S 0.1246 0.1234 'International Tables Vol C Tables 4.2.6.8 and 6.1.1.4'

loop_
_geom_angle_atom_site_label_1
_geom_angle_atom_site_label_2
_geom_angle_atom_site_label_3
_geom_angle
_geom_angle_site_symmetry_1
_geom_angle_site_symmetry_3
C1C S1C C1A 104.48(7) . .
C6C C1C S1C 120.69(13) . .
C6C C1C C2C 118.86(16) . .
C2C C1C S1C 120.05(13) . .
C2A O1A C3A 117.18(14) . .
S1C C1A H1A 107.9 . .
C1A C1A S1C 112.13(15) 3_655 .
C1A C1A H1A 107.9 3_655 .
C2A C1A S1C 108.74(11) . .
C2A C1A C1A 112.06(17) . 3_655
C2A C1A H1A 107.9 . .
C6C C5C H5C 119.2 . .
C6C C5C C4C 121.67(15) . .
C4C C5C H5C 119.2 . .
O2A C2A O1A 124.47(15) . .
O2A C2A C1A 125.13(15) . .
O1A C2A C1A 110.37(13) . .
C1C C6C H6C 120.0 . .
C5C C6C C1C 120.02(16) . .
C5C C6C H6C 120.0 . .
H4AA C4A H4AB 109.5 . .
H4AA C4A H4AC 109.5 . .
H4AB C4A H4AC 109.5 . .
C3A C4A H4AA 109.5 . .
C3A C4A H4AB 109.5 . .
C3A C4A H4AC 109.5 . .
O1A C3A C4A 111.35(16) . .
O1A C3A H3AA 109.4 . .
O1A C3A H3AB 109.4 . .
C4A C3A H3AA 109.4 . .
C4A C3A H3AB 109.4 . .
H3AA C3A H3AB 108.0 . .
C1C C2C H2C 119.7 . .
C3C C2C C1C 120.55(16) . .
C3C C2C H2C 119.7 . .
H7CA C7C H7CB 109.5 . .
H7CA C7C H7CC 109.5 . .
H7CB C7C H7CC 109.5 . .
C4C C7C H7CA 109.5 . .
C4C C7C H7CB 109.5 . .
C4C C7C H7CC 109.5 . .
C5C C4C C7C 121.01(16) . .
C5C C4C C3C 117.99(16) . .
C3C C4C C7C 120.99(16) . .
C2C C3C C4C 120.90(16) . .
C2C C3C H3C 119.6 . .
C4C C3C H3C 119.6 . .

loop_
_geom_bond_atom_site_label_1
_geom_bond_atom_site_label_2
_geom_bond_distance
_geom_bond_site_symmetry_2
S1C C1C 1.7772(17) .
S1C C1A 1.8360(17) .
O2A C2A 1.2055(19) .
C1C C6C 1.395(2) .
C1C C2C 1.396(2) .
O1A C2A 1.3417(19) .
O1A C3A 1.452(2) .
C1A C1A 1.527(3) 3_655
C1A H1A 1.0000 .
C1A C2A 1.509(2) .
C5C H5C 0.9500 .
C5C C6C 1.386(2) .
C5C C4C 1.390(2) .
C6C H6C 0.9500 .
C4A H4AA 0.9800 .
C4A H4AB 0.9800 .
C4A H4AC 0.9800 .
C4A C3A 1.501(3) .
C3A H3AA 0.9900 .
C3A H3AB 0.9900 .
C2C H2C 0.9500 .
C2C C3C 1.388(2) .
C7C H7CA 0.9800 .
C7C H7CB 0.9800 .
C7C H7CC 0.9800 .
C7C C4C 1.504(3) .
C4C C3C 1.397(2) .
C3C H3C 0.9500 .

loop_
_geom_torsion_atom_site_label_1
_geom_torsion_atom_site_label_2
_geom_torsion_atom_site_label_3
_geom_torsion_atom_site_label_4
_geom_torsion
_geom_torsion_site_symmetry_1
_geom_torsion_site_symmetry_4
S1C C1C C6C C5C 171.70(13) . .
S1C C1C C2C C3C -171.74(13) . .
S1C C1A C2A O2A -87.61(18) . .
S1C C1A C2A O1A 90.33(14) . .
C1C S1C C1A C1A -61.23(17) . 3_655
C1C S1C C1A C2A 63.24(12) . .
C1C C2C C3C C4C -0.1(3) . .
C1A S1C C1C C6C 92.59(14) . .
C1A S1C C1C C2C -94.69(14) . .
C1A C1A C2A O2A 36.9(3) 3_655 .
C1A C1A C2A O1A -145.15(17) 3_655 .
C5C C4C C3C C2C -1.0(3) . .
C2A O1A C3A C4A 82.81(19) . .
C6C C1C C2C C3C 1.1(3) . .
C6C C5C C4C C7C -178.86(17) . .
C6C C5C C4C C3C 1.0(3) . .
C3A O1A C2A O2A 1.4(2) . .
C3A O1A C2A C1A -176.60(14) . .
C2C C1C C6C C5C -1.1(2) . .
C7C C4C C3C C2C 178.87(17) . .
C4C C5C C6C C1C 0.0(3) . .
